data_7131754
loop_
_publ_author_name
'Nanda, Tanmayee'
'Dhal, Shubham Kumar'
'Das Adhikari, Gopal Krushna'
'Prusty, Namrata'
'Ravikumar, Ponneri C.'

_publ_section_title
;
 Carboamination and olefination: <i>ortho</i> C-H functionalization of
 phenoxyacetamide.
;
_journal_name_full 'Chemical communications (Cambridge, England)'
_journal_paper_doi 10.1039/d3cc02202a
_journal_year 2023
_chemical_formula_moiety 'C26 H27 N O6'
_chemical_formula_sum 'C26 H27 N O6'
_chemical_formula_weight 449.48
_space_group_crystal_system monoclinic
_space_group_IT_number 14
_space_group_name_Hall '-P 2yn'
_space_group_name_H-M_alt 'P 1 21/n 1'
_atom_sites_solution_hydrogens geom
_atom_sites_solution_primary dual
_audit_creation_date 2022-10-11
_audit_creation_method
;
Olex2 1.3
(compiled 2020.11.12 svn.r5f609507 for OlexSys, GUI svn.r6272)
;
_audit_update_record
;
2022-10-12 deposited with the CCDC.	2023-06-23 downloaded from the CCDC.
;
_cell_angle_alpha 90
_cell_angle_beta 104.905(4)
_cell_angle_gamma 90
_cell_formula_units_Z 4
_cell_length_a 14.1511(6)
_cell_length_b 11.6784(4)
_cell_length_c 14.2759(6)
_cell_measurement_reflns_used 18168
_cell_measurement_temperature 297.6(7)
_cell_measurement_theta_max 30.6430
_cell_measurement_theta_min 3.4390
_cell_volume 2279.89(16)
_computing_cell_refinement 'CrysAlisPro 1.171.42.52a (Rigaku OD, 2022)'
_computing_data_collection 'CrysAlisPro 1.171.42.52a (Rigaku OD, 2022)'
_computing_data_reduction 'CrysAlisPro 1.171.42.52a (Rigaku OD, 2022)'
_computing_molecular_graphics 'Olex2 1.3 (Dolomanov et al., 2009)'
_computing_publication_material 'Olex2 1.3 (Dolomanov et al., 2009)'
_computing_structure_refinement 'SHELXL 2018/3 (Sheldrick, 2015)'
_computing_structure_solution 'SHELXT 2018/2 (Sheldrick, 2018)'
_diffrn_ambient_environment air
_diffrn_ambient_temperature 297.6(7)
_diffrn_detector 'Hybrid Pixel Array Detector'
_diffrn_detector_area_resol_mean 5.8140
_diffrn_detector_type 'Pilatus 200K'
_diffrn_measured_fraction_theta_full 0.998
_diffrn_measured_fraction_theta_max 0.867
_diffrn_measurement_details
;
List of Runs (angles in degrees, time in seconds):

  # Type    Start    End  Width  t~exp~   \w     \q     \k     \f   Frames
#--------------------------------------------------------------------------
  1  \w     -5.00  47.00   0.50   16.98    --    3.51-112.00  -7.00  104
  2  \w     -8.00  66.00   0.50   16.98    --    3.51  57.00  60.00  148
  3  \w    -59.00  15.00   0.50   16.98    --    3.51 -57.00 -30.00  148
  4  \w      0.00  70.00   0.50   16.98    --    3.51  37.00-180.00  140
  5  \w    -42.00  27.00   0.50   16.98    --    3.51 -77.00 -90.00  138
  6  \w     -8.00  66.00   0.50   16.98    --    3.51  57.00 150.00  148
  7  \w    -63.00   3.00   0.50   16.98    --    3.51 -37.00 -30.00  132
  8  \w    -42.00  17.00   0.50   16.98    --   -4.14 -77.00-120.00  118
  9  \w     37.00  62.00   0.50   16.98    --   -4.14  37.00  90.00   50
 10  \w      3.00  29.00   0.50   16.98    --   -4.14  37.00  90.00   52
 11  \w    -16.00  18.00   0.50   16.98    --   -4.14 -77.00 120.00   68
 12  \w      6.00  31.00   0.50   16.98    --   -4.14 -99.00 -60.00   50
 13  \w     -7.00  61.00   0.50   16.98    --   -4.14  37.00  60.00  136
;
_diffrn_measurement_device 'four-circle diffractometer'
_diffrn_measurement_device_type 'SuperNova, Dual, Cu at home/near, Pilatus 200K'
_diffrn_measurement_method '\w scans'
_diffrn_orient_matrix_type 'CrysAlisPro convention (1999,Acta A55,543-557)'
_diffrn_orient_matrix_UB_11 -0.0213985000
_diffrn_orient_matrix_UB_12 0.0413387000
_diffrn_orient_matrix_UB_13 0.0246323000
_diffrn_orient_matrix_UB_21 -0.0113242000
_diffrn_orient_matrix_UB_22 -0.0436950000
_diffrn_orient_matrix_UB_23 0.0298976000
_diffrn_orient_matrix_UB_31 0.0458609000
_diffrn_orient_matrix_UB_32 0.0085197000
_diffrn_orient_matrix_UB_33 0.0337961000
_diffrn_radiation_monochromator mirror
_diffrn_radiation_probe x-ray
_diffrn_radiation_type 'Mo K\a'
_diffrn_radiation_wavelength 0.71073
_diffrn_reflns_av_R_equivalents 0.0461
_diffrn_reflns_av_unetI/netI 0.0287
_diffrn_reflns_Laue_measured_fraction_full 0.998
_diffrn_reflns_Laue_measured_fraction_max 0.867
_diffrn_reflns_limit_h_max 20
_diffrn_reflns_limit_h_min -18
_diffrn_reflns_limit_k_max 16
_diffrn_reflns_limit_k_min -16
_diffrn_reflns_limit_l_max 18
_diffrn_reflns_limit_l_min -18
_diffrn_reflns_number 50828
_diffrn_reflns_point_group_measured_fraction_full 0.998
_diffrn_reflns_point_group_measured_fraction_max 0.867
_diffrn_reflns_theta_full 25.242
_diffrn_reflns_theta_max 30.469
_diffrn_reflns_theta_min 3.424
_diffrn_source 'micro-focus sealed X-ray tube'
_diffrn_source_type 'SuperNova (Mo) X-ray Source'
_exptl_absorpt_coefficient_mu 0.093
_exptl_absorpt_correction_T_max 1.00000
_exptl_absorpt_correction_T_min 0.71100
_exptl_absorpt_correction_type multi-scan
_exptl_absorpt_process_details
;
CrysAlisPro 1.171.42.52a (Rigaku Oxford Diffraction, 2022)
Empirical absorption correction using spherical harmonics,
implemented in SCALE3 ABSPACK scaling algorithm.
;
_exptl_crystal_colour colourless
_exptl_crystal_colour_primary colourless
_exptl_crystal_density_diffrn 1.310
_exptl_crystal_description block
_exptl_crystal_F_000 952
_exptl_crystal_size_max 0.2
_exptl_crystal_size_mid 0.1
_exptl_crystal_size_min 0.1
_refine_diff_density_max 0.227
_refine_diff_density_min -0.178
_refine_diff_density_rms 0.034
_refine_ls_extinction_method none
_refine_ls_goodness_of_fit_ref 1.051
_refine_ls_hydrogen_treatment constr
_refine_ls_matrix_type full
_refine_ls_number_parameters 303
_refine_ls_number_reflns 6015
_refine_ls_number_restraints 0
_refine_ls_restrained_S_all 1.051
_refine_ls_R_factor_all 0.0632
_refine_ls_R_factor_gt 0.0415
_refine_ls_shift/su_max 0.001
_refine_ls_shift/su_mean 0.000
_refine_ls_structure_factor_coef Fsqd
_refine_ls_weighting_details 'w=1/[\s^2^(Fo^2^)+(0.0571P)^2^+0.3480P] where P=(Fo^2^+2Fc^2^)/3'
_refine_ls_weighting_scheme calc
_refine_ls_wR_factor_gt 0.1092
_refine_ls_wR_factor_ref 0.1194
_reflns_Friedel_coverage 0.000
_reflns_number_gt 4340
_reflns_number_total 6015
_reflns_threshold_expression 'I > 2\s(I)'
_cod_data_source_file d3cc02202a2.cif
_cod_data_source_block tn-2932_auto
_cod_database_code 7131754
_shelx_shelxl_version_number 2018/3
_chemical_oxdiff_formula 'C H N O '
_shelx_space_group_comment
;
The symmetry employed for this shelxl refinement is uniquely defined
by the following loop, which should always be used as a source of
symmetry information in preference to the above space-group names.
They are only intended as comments.
;
_shelx_estimated_absorpt_t_max 0.991
_shelx_estimated_absorpt_t_min 0.982
_reflns_odcompleteness_completeness 99.74
_reflns_odcompleteness_iscentric 1
_reflns_odcompleteness_theta 26.32
_olex2_refinement_description
;
1. Fixed Uiso
 At 1.2 times of:
  All C(H) groups, All C(H,H) groups
 At 1.5 times of:
  All C(H,H,H) groups, All O(H) groups
2.a Ternary CH refined with riding coordinates:
 C17(H17), C7(H7)
2.b Secondary CH2 refined with riding coordinates:
 C20(H20A,H20B), C24(H24A,H24B), C9(H9A,H9B)
2.c Aromatic/amide H refined with riding coordinates:
 C5(H5), C2(H2), C15(H15), C11(H11), C3(H3), C12(H12), C14(H14), C13(H13)
2.d Idealised Me refined as rotating group:
 C22(H22A,H22B,H22C), C26(H26A,H26B,H26C), C23(H23A,H23B,H23C)
2.e Idealised tetrahedral OH refined as rotating group:
 O4(H4), O1(H1)
;
_olex2_submission_special_instructions 'No special instructions were received'
_oxdiff_exptl_absorpt_empirical_details
;
Empirical correction (ABSPACK) includes:
- Absorption correction using spherical harmonics
- Frame scaling
;
_oxdiff_exptl_absorpt_empirical_full_max 1.387
_oxdiff_exptl_absorpt_empirical_full_min 0.660

loop_
_space_group_symop_operation_xyz
'x, y, z'
'-x+1/2, y+1/2, -z+1/2'
'-x, -y, -z'
'x-1/2, -y-1/2, z-1/2'

loop_
_atom_site_label
_atom_site_type_symbol
_atom_site_fract_x
_atom_site_fract_y
_atom_site_fract_z
_atom_site_U_iso_or_equiv
_atom_site_adp_type
_atom_site_occupancy
_atom_site_site_symmetry_order
_atom_site_calc_flag
_atom_site_refinement_flags_posn
_atom_site_refinement_flags_adp
_atom_site_refinement_flags_occupancy
_atom_site_disorder_assembly
_atom_site_disorder_group
O4 O 0.56687(7) 0.59525(7) 0.63807(6) 0.0423(2) Uani 1 1 d . . . . .
H4 H 0.527606 0.583944 0.585643 0.063 Uiso 1 1 calc R U . . .
O3 O 0.63629(7) 0.34969(8) 0.55336(7) 0.0528(3) Uani 1 1 d . . . . .
O1 O 0.85528(7) 0.31450(8) 0.80266(7) 0.0534(3) Uani 1 1 d . . . . .
H1 H 0.888666 0.257119 0.819714 0.080 Uiso 1 1 calc R U . . .
O5 O 0.43920(7) 0.43441(9) 0.57046(7) 0.0548(3) Uani 1 1 d . . . . .
O6 O 0.56762(8) 0.63424(8) 0.82081(8) 0.0573(3) Uani 1 1 d . . . . .
O2 O 0.90441(7) 0.55575(10) 0.70230(8) 0.0604(3) Uani 1 1 d . . . . .
N1 N 0.77420(8) 0.45945(9) 0.60637(8) 0.0410(2) Uani 1 1 d . . . . .
C18 C 0.57090(8) 0.49832(9) 0.69742(8) 0.0327(2) Uani 1 1 d . . . . .
C6 C 0.81163(8) 0.48846(10) 0.86231(8) 0.0347(2) Uani 1 1 d . . . . .
C17 C 0.67208(8) 0.44035(9) 0.71185(8) 0.0330(2) Uani 1 1 d . . . . .
H17 H 0.674482 0.370864 0.750876 0.040 Uiso 1 1 calc R U . . .
C7 C 0.75863(8) 0.51891(10) 0.75974(8) 0.0344(2) Uani 1 1 d . . . . .
H7 H 0.733579 0.597137 0.759812 0.041 Uiso 1 1 calc R U . . .
C16 C 0.68856(9) 0.40921(10) 0.61419(9) 0.0376(3) Uani 1 1 d . . . . .
C25 C 0.55935(8) 0.53496(10) 0.79740(9) 0.0377(3) Uani 1 1 d . . . . .
C19 C 0.48808(8) 0.41479(10) 0.65134(9) 0.0363(3) Uani 1 1 d . . . . .
C5 C 0.81450(9) 0.56287(11) 0.93839(9) 0.0408(3) Uani 1 1 d . . . . .
H5 H 0.781135 0.632098 0.925956 0.049 Uiso 1 1 calc R U . . .
C10 C 0.83148(9) 0.55649(11) 0.47601(9) 0.0397(3) Uani 1 1 d . . . . .
C1 C 0.86078(9) 0.38389(10) 0.88123(9) 0.0398(3) Uani 1 1 d . . . . .
C8 C 0.82396(9) 0.51509(11) 0.69022(9) 0.0417(3) Uani 1 1 d . . . . .
C20 C 0.46896(9) 0.31937(10) 0.71370(9) 0.0410(3) Uani 1 1 d . . . . .
H20A H 0.524990 0.268476 0.729707 0.049 Uiso 1 1 calc R U . . .
H20B H 0.412728 0.275599 0.678559 0.049 Uiso 1 1 calc R U . . .
C4 C 0.86582(10) 0.53719(13) 1.03297(9) 0.0472(3) Uani 1 1 d . . . . .
C24 C 0.53798(10) 0.44058(12) 0.86033(9) 0.0468(3) Uani 1 1 d . . . . .
H24A H 0.524879 0.473613 0.918056 0.056 Uiso 1 1 calc R U . . .
H24B H 0.595111 0.391841 0.880574 0.056 Uiso 1 1 calc R U . . .
C21 C 0.44960(10) 0.36721(11) 0.80745(10) 0.0446(3) Uani 1 1 d . . . . .
C2 C 0.91261(10) 0.35710(12) 0.97467(10) 0.0490(3) Uani 1 1 d . . . . .
H2 H 0.945605 0.287675 0.987504 0.059 Uiso 1 1 calc R U . . .
C15 C 0.78338(9) 0.65708(12) 0.48576(10) 0.0455(3) Uani 1 1 d . . . . .
H15 H 0.738417 0.658080 0.523165 0.055 Uiso 1 1 calc R U . . .
C11 C 0.89831(10) 0.55698(13) 0.41910(10) 0.0471(3) Uani 1 1 d . . . . .
H11 H 0.931055 0.489957 0.411521 0.057 Uiso 1 1 calc R U . . .
C9 C 0.81369(11) 0.44509(12) 0.52215(11) 0.0492(3) Uani 1 1 d . . . . .
H9A H 0.768482 0.399154 0.474170 0.059 Uiso 1 1 calc R U . . .
H9B H 0.874884 0.403366 0.541767 0.059 Uiso 1 1 calc R U . . .
C3 C 0.91517(11) 0.43394(13) 1.04891(10) 0.0525(4) Uani 1 1 d . . . . .
H3 H 0.951091 0.415685 1.111332 0.063 Uiso 1 1 calc R U . . .
C12 C 0.91607(11) 0.65600(15) 0.37411(10) 0.0562(4) Uani 1 1 d . . . . .
H12 H 0.960767 0.655555 0.336406 0.067 Uiso 1 1 calc R U . . .
C14 C 0.80151(11) 0.75597(13) 0.44047(12) 0.0563(4) Uani 1 1 d . . . . .
H14 H 0.768848 0.823255 0.447489 0.068 Uiso 1 1 calc R U . . .
C22 C 0.35693(11) 0.43961(14) 0.78238(13) 0.0590(4) Uani 1 1 d . . . . .
H22A H 0.365926 0.503559 0.743310 0.089 Uiso 1 1 calc R U . . .
H22B H 0.343350 0.466999 0.840978 0.089 Uiso 1 1 calc R U . . .
H22C H 0.303111 0.393901 0.747069 0.089 Uiso 1 1 calc R U . . .
C13 C 0.86814(12) 0.75518(15) 0.38468(12) 0.0621(4) Uani 1 1 d . . . . .
H13 H 0.880440 0.821949 0.354330 0.075 Uiso 1 1 calc R U . . .
C26 C 0.87021(14) 0.62155(18) 1.11381(12) 0.0709(5) Uani 1 1 d . . . . .
H26A H 0.915910 0.681231 1.110564 0.106 Uiso 1 1 calc R U . . .
H26B H 0.890917 0.582943 1.175049 0.106 Uiso 1 1 calc R U . . .
H26C H 0.806602 0.654223 1.107338 0.106 Uiso 1 1 calc R U . . .
C23 C 0.43752(14) 0.26704(16) 0.87252(13) 0.0689(5) Uani 1 1 d . . . . .
H23A H 0.382615 0.221217 0.839778 0.103 Uiso 1 1 calc R U . . .
H23B H 0.426680 0.296069 0.931807 0.103 Uiso 1 1 calc R U . . .
H23C H 0.495671 0.221004 0.886784 0.103 Uiso 1 1 calc R U . . .

loop_
_atom_site_aniso_label
_atom_site_aniso_U_11
_atom_site_aniso_U_22
_atom_site_aniso_U_33
_atom_site_aniso_U_23
_atom_site_aniso_U_13
_atom_site_aniso_U_12
O4 0.0515(5) 0.0312(4) 0.0384(5) 0.0068(3) 0.0013(4) -0.0037(4)
O3 0.0598(6) 0.0480(5) 0.0521(6) -0.0195(4) 0.0171(5) -0.0154(4)
O1 0.0600(6) 0.0377(5) 0.0545(6) -0.0056(4) 0.0004(5) 0.0116(4)
O5 0.0502(5) 0.0665(6) 0.0396(5) 0.0056(4) -0.0034(4) -0.0150(5)
O6 0.0687(6) 0.0427(5) 0.0655(7) -0.0173(5) 0.0264(5) -0.0058(5)
O2 0.0467(6) 0.0790(7) 0.0540(6) 0.0020(5) 0.0105(5) -0.0230(5)
N1 0.0444(6) 0.0412(5) 0.0398(5) -0.0013(4) 0.0150(4) -0.0058(4)
C18 0.0365(6) 0.0280(5) 0.0316(6) 0.0028(4) 0.0049(4) -0.0011(4)
C6 0.0335(6) 0.0339(6) 0.0345(6) 0.0017(5) 0.0049(4) -0.0046(4)
C17 0.0352(6) 0.0279(5) 0.0348(6) 0.0006(4) 0.0071(4) -0.0025(4)
C7 0.0355(6) 0.0295(5) 0.0351(6) 0.0018(4) 0.0034(5) -0.0024(4)
C16 0.0422(6) 0.0296(5) 0.0412(6) -0.0018(5) 0.0111(5) -0.0019(5)
C25 0.0334(6) 0.0388(6) 0.0400(6) -0.0061(5) 0.0077(5) -0.0016(5)
C19 0.0357(6) 0.0368(6) 0.0346(6) -0.0021(5) 0.0058(5) -0.0026(5)
C5 0.0401(6) 0.0395(6) 0.0416(7) -0.0024(5) 0.0084(5) -0.0046(5)
C10 0.0369(6) 0.0468(7) 0.0353(6) -0.0022(5) 0.0090(5) -0.0040(5)
C1 0.0397(6) 0.0335(6) 0.0429(7) 0.0020(5) 0.0048(5) -0.0043(5)
C8 0.0409(7) 0.0419(6) 0.0407(7) 0.0044(5) 0.0076(5) -0.0069(5)
C20 0.0414(6) 0.0345(6) 0.0458(7) -0.0009(5) 0.0090(5) -0.0057(5)
C4 0.0479(7) 0.0567(8) 0.0364(6) -0.0019(6) 0.0099(5) -0.0154(6)
C24 0.0530(8) 0.0534(8) 0.0341(6) -0.0015(6) 0.0115(6) -0.0054(6)
C21 0.0482(7) 0.0428(7) 0.0447(7) 0.0032(6) 0.0154(6) -0.0061(5)
C2 0.0473(7) 0.0411(7) 0.0524(8) 0.0141(6) 0.0014(6) -0.0035(5)
C15 0.0359(6) 0.0525(8) 0.0481(7) -0.0001(6) 0.0111(5) 0.0003(5)
C11 0.0459(7) 0.0564(8) 0.0410(7) -0.0037(6) 0.0150(6) -0.0007(6)
C9 0.0592(8) 0.0451(7) 0.0503(8) -0.0047(6) 0.0267(7) -0.0026(6)
C3 0.0529(8) 0.0604(9) 0.0381(7) 0.0139(6) 0.0009(6) -0.0158(6)
C12 0.0528(8) 0.0764(10) 0.0424(7) 0.0067(7) 0.0176(6) -0.0094(7)
C14 0.0492(8) 0.0500(8) 0.0656(9) 0.0069(7) 0.0070(7) 0.0037(6)
C22 0.0493(8) 0.0609(9) 0.0709(10) -0.0060(8) 0.0227(7) -0.0021(7)
C13 0.0596(9) 0.0622(9) 0.0626(9) 0.0198(8) 0.0120(7) -0.0087(7)
C26 0.0783(11) 0.0928(13) 0.0425(8) -0.0172(8) 0.0169(8) -0.0189(10)
C23 0.0828(11) 0.0644(10) 0.0646(10) 0.0165(8) 0.0279(9) -0.0152(9)

loop_
_atom_type_symbol
_atom_type_description
_atom_type_scat_dispersion_real
_atom_type_scat_dispersion_imag
_atom_type_scat_source
C C 0.0033 0.0016 'International Tables Vol C Tables 4.2.6.8 and 6.1.1.4'
H H 0.0000 0.0000 'International Tables Vol C Tables 4.2.6.8 and 6.1.1.4'
N N 0.0061 0.0033 'International Tables Vol C Tables 4.2.6.8 and 6.1.1.4'
O O 0.0106 0.0060 'International Tables Vol C Tables 4.2.6.8 and 6.1.1.4'

loop_
_geom_angle_atom_site_label_1
_geom_angle_atom_site_label_2
_geom_angle_atom_site_label_3
_geom_angle
_geom_angle_site_symmetry_1
_geom_angle_site_symmetry_3
_geom_angle_publ_flag
C18 O4 H4 109.5 . . ?
C1 O1 H1 109.5 . . ?
C16 N1 C8 113.11(10) . . ?
C16 N1 C9 123.32(11) . . ?
C8 N1 C9 123.26(11) . . ?
O4 C18 C17 108.95(9) . . ?
O4 C18 C25 109.73(9) . . ?
O4 C18 C19 110.17(9) . . ?
C25 C18 C17 108.26(9) . . ?
C19 C18 C17 110.89(9) . . ?
C19 C18 C25 108.81(9) . . ?
C5 C6 C7 121.45(11) . . ?
C5 C6 C1 118.99(11) . . ?
C1 C6 C7 119.54(11) . . ?
C18 C17 H17 109.5 . . ?
C7 C17 C18 113.61(9) . . ?
C7 C17 H17 109.5 . . ?
C16 C17 C18 109.77(9) . . ?
C16 C17 H17 109.5 . . ?
C16 C17 C7 104.95(9) . . ?
C6 C7 C17 115.51(9) . . ?
C6 C7 H7 108.0 . . ?
C6 C7 C8 113.15(10) . . ?
C17 C7 H7 108.0 . . ?
C8 C7 C17 103.88(9) . . ?
C8 C7 H7 108.0 . . ?
O3 C16 N1 125.24(12) . . ?
O3 C16 C17 126.14(11) . . ?
N1 C16 C17 108.62(10) . . ?
O6 C25 C18 119.96(11) . . ?
O6 C25 C24 124.13(12) . . ?
C24 C25 C18 115.90(10) . . ?
O5 C19 C18 118.42(11) . . ?
O5 C19 C20 124.42(11) . . ?
C20 C19 C18 116.97(10) . . ?
C6 C5 H5 119.0 . . ?
C6 C5 C4 121.94(12) . . ?
C4 C5 H5 119.0 . . ?
C15 C10 C11 118.67(12) . . ?
C15 C10 C9 123.16(11) . . ?
C11 C10 C9 118.15(12) . . ?
O1 C1 C6 115.99(11) . . ?
O1 C1 C2 124.09(12) . . ?
C2 C1 C6 119.90(12) . . ?
O2 C8 N1 124.10(12) . . ?
O2 C8 C7 127.29(12) . . ?
N1 C8 C7 108.57(10) . . ?
C19 C20 H20A 109.6 . . ?
C19 C20 H20B 109.6 . . ?
C19 C20 C21 110.34(10) . . ?
H20A C20 H20B 108.1 . . ?
C21 C20 H20A 109.6 . . ?
C21 C20 H20B 109.6 . . ?
C5 C4 C26 120.72(14) . . ?
C3 C4 C5 117.59(13) . . ?
C3 C4 C26 121.64(14) . . ?
C25 C24 H24A 109.2 . . ?
C25 C24 H24B 109.2 . . ?
C25 C24 C21 112.18(10) . . ?
H24A C24 H24B 107.9 . . ?
C21 C24 H24A 109.2 . . ?
C21 C24 H24B 109.2 . . ?
C20 C21 C24 108.89(10) . . ?
C22 C21 C20 109.41(12) . . ?
C22 C21 C24 110.31(12) . . ?
C22 C21 C23 110.06(12) . . ?
C23 C21 C20 108.85(12) . . ?
C23 C21 C24 109.29(12) . . ?
C1 C2 H2 120.1 . . ?
C3 C2 C1 119.71(13) . . ?
C3 C2 H2 120.1 . . ?
C10 C15 H15 119.7 . . ?
C14 C15 C10 120.56(13) . . ?
C14 C15 H15 119.7 . . ?
C10 C11 H11 119.8 . . ?
C12 C11 C10 120.47(14) . . ?
C12 C11 H11 119.8 . . ?
N1 C9 C10 113.75(11) . . ?
N1 C9 H9A 108.8 . . ?
N1 C9 H9B 108.8 . . ?
C10 C9 H9A 108.8 . . ?
C10 C9 H9B 108.8 . . ?
H9A C9 H9B 107.7 . . ?
C4 C3 H3 119.1 . . ?
C2 C3 C4 121.84(13) . . ?
C2 C3 H3 119.1 . . ?
C11 C12 H12 119.9 . . ?
C13 C12 C11 120.24(13) . . ?
C13 C12 H12 119.9 . . ?
C15 C14 H14 120.0 . . ?
C15 C14 C13 120.08(14) . . ?
C13 C14 H14 120.0 . . ?
C21 C22 H22A 109.5 . . ?
C21 C22 H22B 109.5 . . ?
C21 C22 H22C 109.5 . . ?
H22A C22 H22B 109.5 . . ?
H22A C22 H22C 109.5 . . ?
H22B C22 H22C 109.5 . . ?
C12 C13 C14 119.98(14) . . ?
C12 C13 H13 120.0 . . ?
C14 C13 H13 120.0 . . ?
C4 C26 H26A 109.5 . . ?
C4 C26 H26B 109.5 . . ?
C4 C26 H26C 109.5 . . ?
H26A C26 H26B 109.5 . . ?
H26A C26 H26C 109.5 . . ?
H26B C26 H26C 109.5 . . ?
C21 C23 H23A 109.5 . . ?
C21 C23 H23B 109.5 . . ?
C21 C23 H23C 109.5 . . ?
H23A C23 H23B 109.5 . . ?
H23A C23 H23C 109.5 . . ?
H23B C23 H23C 109.5 . . ?

loop_
_geom_bond_atom_site_label_1
_geom_bond_atom_site_label_2
_geom_bond_distance
_geom_bond_site_symmetry_2
_geom_bond_publ_flag
O4 H4 0.8200 . ?
O4 C18 1.4062(13) . ?
O3 C16 1.2059(15) . ?
O1 H1 0.8200 . ?
O1 C1 1.3697(16) . ?
O5 C19 1.2055(15) . ?
O6 C25 1.2039(15) . ?
O2 C8 1.2043(15) . ?
N1 C16 1.3766(16) . ?
N1 C8 1.3846(17) . ?
N1 C9 1.4600(16) . ?
C18 C17 1.5489(15) . ?
C18 C25 1.5384(16) . ?
C18 C19 1.5367(16) . ?
C6 C7 1.5061(16) . ?
C6 C5 1.3834(17) . ?
C6 C1 1.3969(17) . ?
C17 H17 0.9800 . ?
C17 C7 1.5422(15) . ?
C17 C16 1.5157(16) . ?
C7 H7 0.9800 . ?
C7 C8 1.5210(18) . ?
C25 C24 1.5011(18) . ?
C19 C20 1.4938(17) . ?
C5 H5 0.9300 . ?
C5 C4 1.3914(18) . ?
C10 C15 1.3826(19) . ?
C10 C11 1.3963(18) . ?
C10 C9 1.5084(19) . ?
C1 C2 1.3827(18) . ?
C20 H20A 0.9700 . ?
C20 H20B 0.9700 . ?
C20 C21 1.5386(19) . ?
C4 C3 1.383(2) . ?
C4 C26 1.506(2) . ?
C24 H24A 0.9700 . ?
C24 H24B 0.9700 . ?
C24 C21 1.5436(19) . ?
C21 C22 1.524(2) . ?
C21 C23 1.531(2) . ?
C2 H2 0.9300 . ?
C2 C3 1.382(2) . ?
C15 H15 0.9300 . ?
C15 C14 1.379(2) . ?
C11 H11 0.9300 . ?
C11 C12 1.377(2) . ?
C9 H9A 0.9700 . ?
C9 H9B 0.9700 . ?
C3 H3 0.9300 . ?
C12 H12 0.9300 . ?
C12 C13 1.370(2) . ?
C14 H14 0.9300 . ?
C14 C13 1.382(2) . ?
C22 H22A 0.9600 . ?
C22 H22B 0.9600 . ?
C22 H22C 0.9600 . ?
C13 H13 0.9300 . ?
C26 H26A 0.9600 . ?
C26 H26B 0.9600 . ?
C26 H26C 0.9600 . ?
C23 H23A 0.9600 . ?
C23 H23B 0.9600 . ?
C23 H23C 0.9600 . ?

loop_
_geom_torsion_atom_site_label_1
_geom_torsion_atom_site_label_2
_geom_torsion_atom_site_label_3
_geom_torsion_atom_site_label_4
_geom_torsion
_geom_torsion_site_symmetry_1
_geom_torsion_site_symmetry_2
_geom_torsion_site_symmetry_3
_geom_torsion_site_symmetry_4
_geom_torsion_publ_flag
O4 C18 C17 C7 59.69(12) . . . . ?
O4 C18 C17 C16 -57.45(11) . . . . ?
O4 C18 C25 O6 -14.22(15) . . . . ?
O4 C18 C25 C24 165.83(10) . . . . ?
O4 C18 C19 O5 7.49(16) . . . . ?
O4 C18 C19 C20 -167.79(10) . . . . ?
O1 C1 C2 C3 178.79(12) . . . . ?
O5 C19 C20 C21 -119.51(14) . . . . ?
O6 C25 C24 C21 127.55(14) . . . . ?
C18 C17 C7 C6 109.21(11) . . . . ?
C18 C17 C7 C8 -126.27(10) . . . . ?
C18 C17 C16 O3 -56.62(15) . . . . ?
C18 C17 C16 N1 123.94(10) . . . . ?
C18 C25 C24 C21 -52.51(15) . . . . ?
C18 C19 C20 C21 55.47(14) . . . . ?
C6 C7 C8 O2 -46.85(18) . . . . ?
C6 C7 C8 N1 135.33(11) . . . . ?
C6 C5 C4 C3 0.42(19) . . . . ?
C6 C5 C4 C26 178.07(13) . . . . ?
C6 C1 C2 C3 0.22(19) . . . . ?
C17 C18 C25 O6 104.57(13) . . . . ?
C17 C18 C25 C24 -75.37(12) . . . . ?
C17 C18 C19 O5 -113.21(13) . . . . ?
C17 C18 C19 C20 71.51(13) . . . . ?
C17 C7 C8 O2 -172.87(13) . . . . ?
C17 C7 C8 N1 9.31(13) . . . . ?
C7 C6 C5 C4 -177.92(11) . . . . ?
C7 C6 C1 O1 -1.06(16) . . . . ?
C7 C6 C1 C2 177.62(11) . . . . ?
C7 C17 C16 O3 -179.06(12) . . . . ?
C7 C17 C16 N1 1.50(12) . . . . ?
C16 N1 C8 O2 173.00(13) . . . . ?
C16 N1 C8 C7 -9.09(14) . . . . ?
C16 N1 C9 C10 124.31(13) . . . . ?
C16 C17 C7 C6 -130.87(10) . . . . ?
C16 C17 C7 C8 -6.35(11) . . . . ?
C25 C18 C17 C7 -59.59(12) . . . . ?
C25 C18 C17 C16 -176.74(9) . . . . ?
C25 C18 C19 O5 127.82(12) . . . . ?
C25 C18 C19 C20 -47.46(13) . . . . ?
C25 C24 C21 C20 56.42(14) . . . . ?
C25 C24 C21 C22 -63.66(15) . . . . ?
C25 C24 C21 C23 175.21(12) . . . . ?
C19 C18 C17 C7 -178.89(9) . . . . ?
C19 C18 C17 C16 63.97(12) . . . . ?
C19 C18 C25 O6 -134.82(12) . . . . ?
C19 C18 C25 C24 45.23(13) . . . . ?
C19 C20 C21 C24 -56.99(14) . . . . ?
C19 C20 C21 C22 63.64(13) . . . . ?
C19 C20 C21 C23 -176.05(12) . . . . ?
C5 C6 C7 C17 -117.60(12) . . . . ?
C5 C6 C7 C8 122.85(12) . . . . ?
C5 C6 C1 O1 -179.76(11) . . . . ?
C5 C6 C1 C2 -1.08(18) . . . . ?
C5 C4 C3 C2 -1.3(2) . . . . ?
C10 C15 C14 C13 0.1(2) . . . . ?
C10 C11 C12 C13 -0.1(2) . . . . ?
C1 C6 C7 C17 63.73(14) . . . . ?
C1 C6 C7 C8 -55.82(14) . . . . ?
C1 C6 C5 C4 0.76(18) . . . . ?
C1 C2 C3 C4 1.0(2) . . . . ?
C8 N1 C16 O3 -174.71(12) . . . . ?
C8 N1 C16 C17 4.74(14) . . . . ?
C8 N1 C9 C10 -62.53(17) . . . . ?
C15 C10 C11 C12 0.3(2) . . . . ?
C15 C10 C9 N1 -23.33(19) . . . . ?
C15 C14 C13 C12 0.2(2) . . . . ?
C11 C10 C15 C14 -0.3(2) . . . . ?
C11 C10 C9 N1 158.07(12) . . . . ?
C11 C12 C13 C14 -0.2(2) . . . . ?
C9 N1 C16 O3 -0.9(2) . . . . ?
C9 N1 C16 C17 178.52(11) . . . . ?
C9 N1 C8 O2 -0.8(2) . . . . ?
C9 N1 C8 C7 177.12(11) . . . . ?
C9 C10 C15 C14 -178.90(13) . . . . ?
C9 C10 C11 C12 178.98(13) . . . . ?
C26 C4 C3 C2 -178.95(14) . . . . ?
